data_9001106
loop_
_publ_author_name
'Nickel, E. H.'
'Grey, I. E.'
'Madsen, I. C.'

_publ_section_title
;
 Lucasite-(Ce), CeTi2(O,OH)6, a new mineral from Western Australia: Its
 description and structure
;
_journal_name_full 'American Mineralogist'
_journal_page_first 1006
_journal_page_last 1010
_journal_volume 72
_journal_year 1987
_chemical_formula_sum 'Ce O6 Ti2'
_chemical_name_mineral Lucasite-(Ce)
_space_group_IT_number 15
_symmetry_space_group_name_Hall '-I 2ya'
_symmetry_space_group_name_H-M 'I 1 2/a 1'
_cell_angle_alpha 90
_cell_angle_beta 93.52
_cell_angle_gamma 90
_cell_length_a 5.178
_cell_length_b 8.756
_cell_length_c 9.768
_cell_formula_units_Z 4
_cell_volume 442.032
_database_code_amcsd 0001128
_exptl_crystal_density_diffrn 4.987
_cod_original_formula_sum 'Ce Ti2 O6'
_cod_database_code 9001106

loop_
_space_group_symop_operation_xyz
x,y,z
1/2+x,1/2+y,1/2+z
1/2-x,y,-z
-x,1/2+y,1/2-z
1/2+x,-y,z
+x,1/2-y,1/2+z
-x,-y,-z
1/2-x,1/2-y,1/2-z

loop_
_atom_site_aniso_label
_atom_site_aniso_U_11
_atom_site_aniso_U_22
_atom_site_aniso_U_33
_atom_site_aniso_U_12
_atom_site_aniso_U_13
_atom_site_aniso_U_23
Ce 0.01110 0.01600 0.01190 0.00000 0.00110 0.00000
Ti 0.01220 0.01010 0.01630 0.00030 0.00060 0.00140
O1 0.01600 0.01100 0.01600 0.00100 0.00000 0.00000
O2 0.01400 0.01100 0.02200 -0.00300 0.00800 -0.00600
O3 0.01200 0.01700 0.01400 0.00600 0.00300 0.00200

loop_
_atom_site_label
_atom_site_fract_x
_atom_site_fract_y
_atom_site_fract_z
Ce 0.25000 0.18940 0.00000
Ti 0.21870 0.91540 0.26510
O1 0.60070 0.25410 0.14110
O2 0.40830 0.07990 0.36920
O3 0.99760 0.04500 0.14020

loop_
_cod_related_entry_id
_cod_related_entry_database
_cod_related_entry_code
1 AMCSD 0001128
